data_2311524
loop_
_publ_author_name
'Drisya, R.'
'Mol, U. S. Soumya'
'Chandran, P. R. Satheesh'
'Sithambaresan, M.'
'Sudarsankumar, M. R.'

_publ_section_title
;
 Crystal structure of
 poly[[di-\m<sub>3</sub>-acetato-tetra-aqua-bis-(\m<sub>2</sub>-cyclo-hexane-1,4-di-carboxyl-ato)dilanth-an-um(III)]
 dihydrate].
;
_journal_coeditor_code VN2132
_journal_issue 'Pt 12'
_journal_name_full 'Acta crystallographica. Section E, Crystallographic communications'
_journal_page_first 1926
_journal_page_last 1930
_journal_paper_doi 10.1107/S2056989017016103
_journal_volume 73
_journal_year 2017
_chemical_formula_iupac '[La2 (C2 H3 O2)2 (C8 H10 O4)2 (H2 O)4], 2H2 O'
_chemical_formula_moiety 'C20 H34 La2 O16, 2(H2 O)'
_chemical_formula_sum 'C20 H38 La2 O18'
_chemical_formula_weight 844.32
_chemical_name_systematic
'Poly[[di-\m~3~-acetato-tetraaquabis(\m~2~-cyclohexane-1,4-dicarboxylato)dilanthanum(III)] dihydrate]'
_space_group_crystal_system triclinic
_space_group_IT_number 2
_space_group_name_Hall '-P 1'
_space_group_name_H-M_alt 'P -1'
_atom_sites_solution_hydrogens mixed
_audit_creation_method SHELXL-2014/7
_cell_angle_alpha 110.217(5)
_cell_angle_beta 91.060(5)
_cell_angle_gamma 93.280(5)
_cell_formula_units_Z 1
_cell_length_a 6.9341(8)
_cell_length_b 8.9597(13)
_cell_length_c 12.3030(16)
_cell_measurement_reflns_used 7100
_cell_measurement_temperature 293(2)
_cell_measurement_theta_max 30.9
_cell_measurement_theta_min 2.8
_cell_volume 715.49(16)
_computing_cell_refinement
;
APEX2 and SAINT (Bruker, 2004)
;
_computing_data_collection
;
APEX2 (Bruker, 2004)
;
_computing_data_reduction
;
SAINT and XPREP (Bruker, 2004)
;
_computing_molecular_graphics
;
DIAMOND (Brandenburg, 2010)
;
_computing_publication_material
;
SHELXL2014 (Sheldrick, 2015) and publCIF (Westrip, 2010)'
;
_computing_structure_refinement
;
SHELXL2014 (Sheldrick, 2015)
;
_computing_structure_solution
;
SIR92 (Sheldrick, 2015)
;
_diffrn_ambient_temperature 293(2)
_diffrn_measured_fraction_theta_full 1.000
_diffrn_measured_fraction_theta_max 1.000
_diffrn_measurement_device_type 'Bruker Kappa APEXII CCD'
_diffrn_measurement_method '\w and \f scan'
_diffrn_radiation_type MoK\a
_diffrn_radiation_wavelength 0.71073
_diffrn_reflns_limit_h_max 8
_diffrn_reflns_limit_h_min -8
_diffrn_reflns_limit_k_max 10
_diffrn_reflns_limit_k_min -11
_diffrn_reflns_limit_l_max 15
_diffrn_reflns_limit_l_min 0
_diffrn_reflns_number 2818
_diffrn_reflns_theta_full 25.242
_diffrn_reflns_theta_max 25.999
_diffrn_reflns_theta_min 2.428
_exptl_absorpt_coefficient_mu 3.024
_exptl_absorpt_correction_T_max 0.74
_exptl_absorpt_correction_T_min 0.60
_exptl_absorpt_correction_type multi-scan
_exptl_absorpt_process_details
;
(SADABS; Bruker, 2004)
;
_exptl_crystal_colour colourless
_exptl_crystal_density_diffrn 1.960
_exptl_crystal_description block
_exptl_crystal_F_000 416
_exptl_crystal_size_max 0.200
_exptl_crystal_size_mid 0.150
_exptl_crystal_size_min 0.150
_refine_diff_density_max 2.172
_refine_diff_density_min -2.457
_refine_ls_extinction_method none
_refine_ls_goodness_of_fit_ref 1.068
_refine_ls_hydrogen_treatment mixed
_refine_ls_matrix_type full
_refine_ls_number_parameters 204
_refine_ls_number_reflns 2818
_refine_ls_number_restraints 9
_refine_ls_restrained_S_all 1.066
_refine_ls_R_factor_all 0.0733
_refine_ls_R_factor_gt 0.0410
_refine_ls_shift/su_max 0.005
_refine_ls_shift/su_mean 0.000
_refine_ls_structure_factor_coef Fsqd
_refine_ls_weighting_details 'w=1/[\s^2^(Fo^2^)+(0.0821P)^2^+6.1459P] where P=(Fo^2^+2Fc^2^)/3'
_refine_ls_weighting_scheme calc
_refine_ls_wR_factor_gt 0.1134
_refine_ls_wR_factor_ref 0.1455
_reflns_number_gt 2447
_reflns_number_total 2815
_reflns_threshold_expression 'I > 2\s(I)'
_cod_data_source_file vn2132sup1.cif
_cod_data_source_block I
_cod_database_code 2311524
_shelx_space_group_comment
;
The symmetry employed for this shelxl refinement is uniquely defined
by the following loop, which should always be used as a source of
symmetry information in preference to the above space-group names.
They are only intended as comments.
;
_shelx_estimated_absorpt_t_min 0.583
_shelx_estimated_absorpt_t_max 0.660

loop_
_space_group_symop_operation_xyz
'x, y, z'
'-x, -y, -z'

loop_
_atom_site_type_symbol
_atom_site_label
_atom_site_fract_x
_atom_site_fract_y
_atom_site_fract_z
_atom_site_U_iso_or_equiv
_atom_site_adp_type
_atom_site_calc_flag
_atom_site_occupancy
C C1 0.2377(17) 0.7936(10) 0.7752(7) 0.0203(18) Uani d 1
C C2 0.2486(18) 0.7706(11) 0.8920(8) 0.030(2) Uani d 1
H H2 0.2447 0.8760 0.9522 0.036 Uiso calc 1
C C3 0.0724(17) 0.6681(16) 0.9058(11) 0.033(3) Uani d 1
H H3A 0.0698 0.6715 0.9855 0.040 Uiso calc 1
H H3B -0.0448 0.7116 0.8889 0.040 Uiso calc 1
C C4 0.0778(17) 0.4962(14) 0.8253(10) 0.030(3) Uani d 1
H H4A 0.0694 0.4919 0.7455 0.036 Uiso calc 1
H H4B -0.0331 0.4339 0.8379 0.036 Uiso calc 1
C C5 0.2631(16) 0.4239(11) 0.8460(7) 0.024(2) Uani d 1
H H5 0.2633 0.4196 0.9245 0.028 Uiso calc 1
C C6 0.4375(16) 0.5264(15) 0.8372(11) 0.030(3) Uani d 1
H H6A 0.4468 0.5213 0.7574 0.036 Uiso calc 1
H H6B 0.5526 0.4836 0.8576 0.036 Uiso calc 1
C C7 0.4325(17) 0.6994(14) 0.9147(10) 0.028(2) Uani d 1
H H7A 0.5438 0.7602 0.9010 0.034 Uiso calc 1
H H7B 0.4403 0.7067 0.9952 0.034 Uiso calc 1
C C8 0.2736(16) 0.2574(10) 0.7614(8) 0.0229(19) Uani d 1
C C9 0.7522(14) 1.0347(9) 0.6555(7) 0.0141(16) Uani d 1
C C10 0.7542(18) 1.0729(13) 0.7831(8) 0.030(2) Uani d 1
H H10A 0.7030 1.1749 0.8194 0.046 Uiso calc 1
H H10B 0.8846 1.0758 0.8118 0.046 Uiso calc 1
H H10C 0.6763 0.9926 0.8006 0.046 Uiso calc 1
O O1 0.3916(11) 0.7991(10) 0.7225(7) 0.0280(18) Uani d 1
O O2 0.0804(11) 0.8116(10) 0.7334(7) 0.0272(18) Uani d 1
O O3 -0.0144(11) 0.6946(10) 0.4871(7) 0.0310(18) Uani d 1
O O4 0.3865(13) 0.6914(10) 0.4470(8) 0.039(2) Uani d 1
O O5 0.5999(10) 0.9978(10) 0.5957(6) 0.0219(16) Uani d 1
O O6 0.9100(10) 1.0455(9) 0.6066(6) 0.0220(16) Uani d 1
O O7 0.2827(11) 0.2366(7) 0.6530(5) 0.0223(14) Uani d 1
O O8 0.2635(12) 0.1397(7) 0.7932(5) 0.0283(15) Uani d 1
O O9 -0.2682(13) 0.6345(9) 0.6499(7) 0.0384(18) Uani d 1
La La1 0.23952(8) 0.92768(5) 0.58722(4) 0.01486(18) Uani d 1
H H4C 0.474(15) 0.704(14) 0.398(8) 0.05(3) Uiso d 1
H H4D 0.326(16) 0.597(8) 0.406(8) 0.05(3) Uiso d 1
H H3C -0.088(14) 0.668(17) 0.538(9) 0.06(3) Uiso d 1
H H3D -0.105(12) 0.705(17) 0.437(9) 0.06(3) Uiso d 1
H H9A -0.207(15) 0.687(15) 0.719(6) 0.06(3) Uiso d 1
H H9B -0.388(9) 0.669(17) 0.663(10) 0.06(3) Uiso d 1

loop_
_atom_site_aniso_label
_atom_site_aniso_U_11
_atom_site_aniso_U_22
_atom_site_aniso_U_33
_atom_site_aniso_U_12
_atom_site_aniso_U_13
_atom_site_aniso_U_23
C1 0.026(5) 0.012(4) 0.025(4) -0.004(4) 0.006(5) 0.008(3)
C2 0.047(7) 0.023(5) 0.019(4) 0.003(5) -0.002(5) 0.008(4)
C3 0.029(7) 0.041(7) 0.034(7) 0.011(5) 0.007(5) 0.017(6)
C4 0.031(7) 0.027(6) 0.030(6) 0.004(5) 0.003(4) 0.005(5)
C5 0.030(6) 0.026(5) 0.016(4) -0.005(4) -0.002(4) 0.011(4)
C6 0.022(6) 0.037(7) 0.033(6) 0.004(5) -0.005(4) 0.014(5)
C7 0.041(8) 0.025(6) 0.017(5) 0.001(5) -0.004(4) 0.007(4)
C8 0.017(5) 0.024(5) 0.029(5) 0.002(4) -0.001(4) 0.012(4)
C9 0.010(4) 0.012(3) 0.018(4) 0.003(4) -0.002(4) 0.001(3)
C10 0.026(6) 0.042(6) 0.020(4) -0.006(5) 0.003(5) 0.007(4)
O1 0.016(4) 0.039(5) 0.039(5) 0.005(3) 0.005(3) 0.025(4)
O2 0.026(5) 0.031(5) 0.028(4) 0.004(3) -0.005(3) 0.015(4)
O3 0.026(5) 0.035(5) 0.034(5) -0.005(3) -0.002(3) 0.017(4)
O4 0.033(5) 0.022(4) 0.051(5) -0.009(3) 0.023(4) -0.001(4)
O5 0.012(4) 0.037(4) 0.020(4) -0.001(3) 0.002(3) 0.014(3)
O6 0.011(4) 0.032(4) 0.025(4) -0.001(3) 0.002(3) 0.011(3)
O7 0.025(4) 0.024(3) 0.018(3) 0.001(3) 0.006(3) 0.007(2)
O8 0.042(4) 0.021(3) 0.024(3) -0.001(4) -0.004(3) 0.011(3)
O9 0.023(5) 0.033(4) 0.057(5) 0.004(4) 0.004(4) 0.013(4)
La1 0.0121(3) 0.0169(3) 0.0169(3) 0.0017(2) 0.0015(2) 0.00745(18)

loop_
_atom_type_symbol
_atom_type_description
_atom_type_scat_dispersion_real
_atom_type_scat_dispersion_imag
_atom_type_scat_source
C C 0.0033 0.0016 'International Tables Vol C Tables 4.2.6.8 and 6.1.1.4'
H H 0.0000 0.0000 'International Tables Vol C Tables 4.2.6.8 and 6.1.1.4'
O O 0.0106 0.0060 'International Tables Vol C Tables 4.2.6.8 and 6.1.1.4'
La La -0.2871 2.4523 'International Tables Vol C Tables 4.2.6.8 and 6.1.1.4'

loop_
_geom_angle_atom_site_label_1
_geom_angle_atom_site_label_2
_geom_angle_atom_site_label_3
_geom_angle_site_symmetry_1
_geom_angle_site_symmetry_3
_geom_angle
O2 C1 O1 . . 120.1(8)
O2 C1 C2 . . 120.4(9)
O1 C1 C2 . . 119.5(10)
O2 C1 La1 . . 61.6(5)
O1 C1 La1 . . 60.2(5)
C2 C1 La1 . . 164.8(6)
C1 C2 C7 . . 114.2(9)
C1 C2 C3 . . 110.9(9)
C7 C2 C3 . . 109.4(8)
C1 C2 H2 . . 107.4
C7 C2 H2 . . 107.4
C3 C2 H2 . . 107.4
C4 C3 C2 . . 111.4(9)
C4 C3 H3A . . 109.4
C2 C3 H3A . . 109.4
C4 C3 H3B . . 109.4
C2 C3 H3B . . 109.4
H3A C3 H3B . . 108.0
C3 C4 C5 . . 111.4(10)
C3 C4 H4A . . 109.4
C5 C4 H4A . . 109.4
C3 C4 H4B . . 109.4
C5 C4 H4B . . 109.4
H4A C4 H4B . . 108.0
C8 C5 C6 . . 110.0(9)
C8 C5 C4 . . 111.2(9)
C6 C5 C4 . . 110.4(8)
C8 C5 H5 . . 108.4
C6 C5 H5 . . 108.4
C4 C5 H5 . . 108.4
C5 C6 C7 . . 113.4(9)
C5 C6 H6A . . 108.9
C7 C6 H6A . . 108.9
C5 C6 H6B . . 108.9
C7 C6 H6B . . 108.9
H6A C6 H6B . . 107.7
C6 C7 C2 . . 111.4(9)
C6 C7 H7A . . 109.3
C2 C7 H7A . . 109.3
C6 C7 H7B . . 109.3
C2 C7 H7B . . 109.3
H7A C7 H7B . . 108.0
O8 C8 O7 . . 119.6(8)
O8 C8 C5 . . 121.6(8)
O7 C8 C5 . . 118.7(7)
O8 C8 La1 . 1_545 59.5(5)
O7 C8 La1 . 1_545 60.3(4)
C5 C8 La1 . 1_545 172.5(8)
O5 C9 O6 . . 118.9(7)
O5 C9 C10 . . 121.7(9)
O6 C9 C10 . . 119.4(9)
O5 C9 La1 . 2_676 63.3(4)
O6 C9 La1 . 2_676 58.1(4)
C10 C9 La1 . 2_676 161.8(6)
C9 C10 H10A . . 109.5
C9 C10 H10B . . 109.5
H10A C10 H10B . . 109.5
C9 C10 H10C . . 109.5
H10A C10 H10C . . 109.5
H10B C10 H10C . . 109.5
C1 O1 La1 . . 94.4(6)
C1 O2 La1 . . 93.6(6)
La1 O3 H3C . . 113(9)
La1 O3 H3D . . 120(9)
H3C O3 H3D . . 101(3)
La1 O4 H4C . . 121(8)
La1 O4 H4D . . 127(8)
H4C O4 H4D . . 102(3)
C9 O5 La1 . . 147.1(6)
C9 O5 La1 . 2_676 93.4(5)
La1 O5 La1 . 2_676 118.7(3)
C9 O6 La1 . 1_655 138.0(6)
C9 O6 La1 . 2_676 98.1(5)
La1 O6 La1 1_655 2_676 115.2(3)
C8 O7 La1 . 1_545 94.3(5)
C8 O8 La1 . 1_545 96.0(5)
H9A O9 H9B . . 101(3)
O4 La1 O5 . . 73.2(3)
O4 La1 O6 . 1_455 135.8(3)
O5 La1 O6 . 1_455 143.4(2)
O4 La1 O1 . . 77.7(3)
O5 La1 O1 . . 73.8(2)
O6 La1 O1 1_455 . 126.4(2)
O4 La1 O8 . 1_565 146.0(3)
O5 La1 O8 . 1_565 82.5(3)
O6 La1 O8 1_455 1_565 76.9(2)
O1 La1 O8 . 1_565 72.8(2)
O4 La1 O3 . . 67.5(3)
O5 La1 O3 . . 140.7(3)
O6 La1 O3 1_455 . 73.0(3)
O1 La1 O3 . . 96.1(3)
O8 La1 O3 1_565 . 131.7(3)
O4 La1 O7 . 1_565 138.0(2)
O5 La1 O7 . 1_565 73.7(2)
O6 La1 O7 1_455 1_565 69.9(2)
O1 La1 O7 . 1_565 116.4(2)
O8 La1 O7 1_565 1_565 49.88(18)
O3 La1 O7 . 1_565 140.6(2)
O4 La1 O2 . . 103.1(3)
O5 La1 O2 . . 121.8(2)
O6 La1 O2 1_455 . 78.8(2)
O1 La1 O2 . . 49.7(2)
O8 La1 O2 1_565 . 69.9(2)
O3 La1 O2 . . 67.7(3)
O7 La1 O2 1_565 . 116.2(2)
O4 La1 O6 . 2_676 83.0(3)
O5 La1 O6 . 2_676 107.7(2)
O6 La1 O6 1_455 2_676 64.8(3)
O1 La1 O6 . 2_676 159.3(3)
O8 La1 O6 1_565 2_676 127.8(2)
O3 La1 O6 . 2_676 69.3(2)
O7 La1 O6 1_565 2_676 83.2(2)
O2 La1 O6 . 2_676 129.9(2)
O4 La1 O5 . 2_676 68.8(3)
O5 La1 O5 . 2_676 61.3(3)
O6 La1 O5 1_455 2_676 103.7(2)
O1 La1 O5 . 2_676 129.6(2)
O8 La1 O5 1_565 2_676 119.3(2)
O3 La1 O5 . 2_676 104.2(2)
O7 La1 O5 1_565 2_676 72.9(2)
O2 La1 O5 . 2_676 170.7(2)
O6 La1 O5 2_676 2_676 46.51(19)
O4 La1 C1 . . 93.6(3)
O5 La1 C1 . . 97.2(3)
O6 La1 C1 1_455 . 101.4(3)
O1 La1 C1 . . 25.3(3)
O8 La1 C1 1_565 . 65.9(2)
O3 La1 C1 . . 84.1(3)
O7 La1 C1 1_565 . 115.7(2)
O2 La1 C1 . . 24.8(3)
O6 La1 C1 2_676 . 152.5(3)
O5 La1 C1 2_676 . 154.8(3)
O4 La1 C8 . 1_565 151.3(3)
O5 La1 C8 . 1_565 78.0(3)
O6 La1 C8 1_455 1_565 70.6(3)
O1 La1 C8 . 1_565 94.8(3)
O8 La1 C8 1_565 1_565 24.5(2)
O3 La1 C8 . 1_565 141.2(3)
O7 La1 C8 1_565 1_565 25.4(2)
O2 La1 C8 . 1_565 92.3(3)
O6 La1 C8 2_676 1_565 105.7(2)
O5 La1 C8 2_676 1_565 97.0(2)
C1 La1 C8 . 1_565 90.4(2)

loop_
_geom_bond_atom_site_label_1
_geom_bond_atom_site_label_2
_geom_bond_site_symmetry_2
_geom_bond_distance
C1 O2 . 1.240(13)
C1 O1 . 1.266(13)
C1 C2 . 1.522(12)
C1 La1 . 2.952(8)
C2 C7 . 1.521(17)
C2 C3 . 1.533(17)
C2 H2 . 0.9800
C3 C4 . 1.519(18)
C3 H3A . 0.9700
C3 H3B . 0.9700
C4 C5 . 1.527(16)
C4 H4A . 0.9700
C4 H4B . 0.9700
C5 C8 . 1.502(12)
C5 C6 . 1.505(15)
C5 H5 . 0.9800
C6 C7 . 1.516(17)
C6 H6A . 0.9700
C6 H6B . 0.9700
C7 H7A . 0.9700
C7 H7B . 0.9700
C8 O8 . 1.244(11)
C8 O7 . 1.284(11)
C8 La1 1_545 2.983(9)
C9 O5 . 1.237(11)
C9 O6 . 1.273(11)
C9 C10 . 1.487(11)
C9 La1 2_676 3.119(8)
C10 H10A . 0.9600
C10 H10B . 0.9600
C10 H10C . 0.9600
O1 La1 . 2.570(7)
O2 La1 . 2.601(8)
O3 La1 . 2.588(8)
O3 H3C . 0.90(2)
O3 H3D . 0.90(2)
O4 La1 . 2.506(8)
O4 H4C . 0.90(2)
O4 H4D . 0.89(2)
O5 La1 . 2.533(7)
O5 La1 2_676 2.792(7)
O6 La1 1_655 2.552(7)
O6 La1 2_676 2.674(7)
O7 La1 1_545 2.598(6)
O8 La1 1_545 2.585(6)
O9 H9A . 0.90(2)
O9 H9B . 0.90(2)
La1 O6 1_455 2.552(7)
La1 O8 1_565 2.585(6)
La1 O7 1_565 2.598(6)
La1 O6 2_676 2.674(7)
La1 O5 2_676 2.792(7)
La1 C8 1_565 2.983(9)

loop_
_geom_hbond_atom_site_label_D
_geom_hbond_atom_site_label_H
_geom_hbond_atom_site_label_A
_geom_hbond_site_symmetry_A
_geom_hbond_distance_DH
_geom_hbond_distance_HA
_geom_hbond_distance_DA
_geom_hbond_angle_DHA
C10 H10C O1 . 0.96 2.49 3.295(14) 141.0
O4 H4C O7 2_666 0.90(2) 1.92(5) 2.771(10) 158(12)
O4 H4D O9 2_566 0.89(2) 1.96(6) 2.812(11) 158(12)
O3 H3C O9 . 0.90(2) 1.97(3) 2.858(12) 172(13)
O3 H3D O7 2_566 0.90(2) 1.86(3) 2.750(11) 170(14)
O9 H9A O2 . 0.90(2) 2.20(11) 2.786(12) 122(11)
O9 H9B O1 1_455 0.90(2) 1.97(5) 2.846(11) 164(13)

loop_
_geom_torsion_atom_site_label_1
_geom_torsion_atom_site_label_2
_geom_torsion_atom_site_label_3
_geom_torsion_atom_site_label_4
_geom_torsion_site_symmetry_1
_geom_torsion_site_symmetry_4
_geom_torsion
O2 C1 C2 C7 . . 161.8(9)
O1 C1 C2 C7 . . -20.4(13)
La1 C1 C2 C7 . . -105(3)
O2 C1 C2 C3 . . 37.7(12)
O1 C1 C2 C3 . . -144.5(9)
La1 C1 C2 C3 . . 131(3)
C1 C2 C3 C4 . . 69.6(12)
C7 C2 C3 C4 . . -57.2(11)
C2 C3 C4 C5 . . 57.2(12)
C3 C4 C5 C8 . . -176.5(9)
C3 C4 C5 C6 . . -54.1(12)
C8 C5 C6 C7 . . 176.5(9)
C4 C5 C6 C7 . . 53.4(11)
C5 C6 C7 C2 . . -55.0(12)
C1 C2 C7 C6 . . -69.6(12)
C3 C2 C7 C6 . . 55.3(11)
C6 C5 C8 O8 . . 124.8(11)
C4 C5 C8 O8 . . -112.5(12)
C6 C5 C8 O7 . . -59.0(13)
C4 C5 C8 O7 . . 63.7(13)
O2 C1 O1 La1 . . 15.4(9)
C2 C1 O1 La1 . . -162.5(7)
O1 C1 O2 La1 . . -15.2(9)
C2 C1 O2 La1 . . 162.6(7)
O6 C9 O5 La1 . . 174.3(8)
C10 C9 O5 La1 . . -8.2(16)
La1 C9 O5 La1 2_676 . -168.1(12)
O6 C9 O5 La1 . 2_676 -17.7(8)
C10 C9 O5 La1 . 2_676 159.9(7)
O5 C9 O6 La1 . 1_655 -124.4(8)
C10 C9 O6 La1 . 1_655 58.0(12)
La1 C9 O6 La1 2_676 1_655 -143.1(9)
O5 C9 O6 La1 . 2_676 18.6(9)
C10 C9 O6 La1 . 2_676 -158.9(7)
O8 C8 O7 La1 . 1_545 4.7(11)
C5 C8 O7 La1 . 1_545 -171.5(9)
O7 C8 O8 La1 . 1_545 -4.8(11)
C5 C8 O8 La1 . 1_545 171.4(9)
